data_4327885
loop_
_publ_author_name
'Michael Steppert'
'Ivana C\'isa\<rov\'a'
'Thomas Fangh\"anel'
'Andreas Geist'
'Patric Lindqvist-Reis'
'Petra Panak'
'Petr \<St\<epni\<cka'
'Sascha Trumm'
'Clemens Walther'

_publ_contact_author_address
;
Institute for Nuclear Waste Disposal
Karlsruhe Institute of Technology
P.O. Box 3640
76021 Karlsruhe
Germany
;
_publ_contact_author_email michael.steppert@kit.edu
_publ_contact_author_name 'Michael Steppert'
_publ_contact_author_phone +49-721-608-26935
_publ_section_title
;
 Complexation of Europium(III) by Bis(dialkyltriazinyl)bipyridines in
 1-Octanol
;
_journal_name_full 'Inorganic Chemistry'
_journal_page_first 591
_journal_page_last 600
_journal_paper_doi 10.1021/ic202119x
_journal_volume 51
_journal_year 2012
_chemical_formula_moiety 'C64 H76 Eu N17 O3, Eu N5 O15, 2(C2 H3 N)'
_chemical_formula_sum 'C68 H82 Eu2 N24 O18'
_chemical_formula_weight 1827.50
_chemical_name_systematic
; 
 ? 
;
_space_group_IT_number 61
_symmetry_cell_setting orthorhombic
_symmetry_space_group_name_Hall '-P 2ac 2ab'
_symmetry_space_group_name_H-M 'P b c a'
_atom_sites_solution_hydrogens geom
_atom_sites_solution_primary direct
_atom_sites_solution_secondary difmap
_audit_creation_method SHELXL-97
_cell_angle_alpha 90.00
_cell_angle_beta 90.00
_cell_angle_gamma 90.00
_cell_formula_units_Z 8
_cell_length_a 27.42330(10)
_cell_length_b 20.2058(2)
_cell_length_c 28.1096(2)
_cell_measurement_reflns_used 18433
_cell_measurement_temperature 150(2)
_cell_measurement_theta_max 27.1
_cell_measurement_theta_min 1
_cell_volume 15575.8(2)
_computing_cell_refinement 'COLLECT and DENZO'
_computing_data_collection 'COLLECT (Hooft, 1998) and DENZO (Otwinowski & Minor, 1997)'
_computing_data_reduction 'COLLECT and DENZO'
_computing_structure_refinement 'SHELXL-97 (Sheldrick, 1997)'
_computing_structure_solution 'SIR92 (Altomare et al., 1994)'
_diffrn_ambient_temperature 150(2)
_diffrn_detector_area_resol_mean 9.091
_diffrn_measured_fraction_theta_full 0.999
_diffrn_measured_fraction_theta_max 0.999
_diffrn_measurement_device_type 'Nonius KappaCCD area detector'
_diffrn_measurement_method '\f and \w scans to fill the Ewald sphere'
_diffrn_radiation_monochromator graphite
_diffrn_radiation_source 'fine-focus sealed tube'
_diffrn_radiation_type MoK\a
_diffrn_radiation_wavelength 0.71073
_diffrn_reflns_av_R_equivalents 0.1122
_diffrn_reflns_av_sigmaI/netI 0.0332
_diffrn_reflns_limit_h_max 35
_diffrn_reflns_limit_h_min -35
_diffrn_reflns_limit_k_max 25
_diffrn_reflns_limit_k_min -25
_diffrn_reflns_limit_l_max 36
_diffrn_reflns_limit_l_min -36
_diffrn_reflns_number 328445
_diffrn_reflns_theta_full 27.11
_diffrn_reflns_theta_max 27.11
_diffrn_reflns_theta_min 1.45
_diffrn_standards_number 0
_exptl_absorpt_coefficient_mu 1.679
_exptl_absorpt_correction_T_max 0.825
_exptl_absorpt_correction_T_min 0.377
_exptl_absorpt_correction_type integration
_exptl_absorpt_process_details
;
gaussian integration (Coppens, 1970)
;
_exptl_crystal_colour colourless
_exptl_crystal_density_diffrn 1.559
_exptl_crystal_description plate
_exptl_crystal_F_000 7424
_exptl_crystal_size_max 0.45
_exptl_crystal_size_mid 0.3
_exptl_crystal_size_min 0.2
_refine_diff_density_max 2.562
_refine_diff_density_min -2.164
_refine_diff_density_rms 0.104
_refine_ls_extinction_method none
_refine_ls_goodness_of_fit_ref 1.070
_refine_ls_hydrogen_treatment constr
_refine_ls_matrix_type full
_refine_ls_number_parameters 1005
_refine_ls_number_reflns 17190
_refine_ls_number_restraints 3
_refine_ls_restrained_S_all 1.070
_refine_ls_R_factor_all 0.0631
_refine_ls_R_factor_gt 0.0436
_refine_ls_shift/su_max 0.001
_refine_ls_shift/su_mean 0.000
_refine_ls_structure_factor_coef Fsqd
_refine_ls_weighting_details 'calc w=1/[\s^2^(Fo^2^)+(0.0364P)^2^+50.3411P] where P=(Fo^2^+2Fc^2^)/3'
_refine_ls_weighting_scheme calc
_refine_ls_wR_factor_gt 0.0973
_refine_ls_wR_factor_ref 0.1062
_reflns_number_gt 13334
_reflns_number_total 17190
_reflns_threshold_expression I>2\s(I)
_cod_data_source_file ic202119x_si_001_1.cif
_cod_data_source_block eu-(btbp)2
_cod_database_code 4327885

loop_
_symmetry_equiv_pos_as_xyz
'x, y, z'
'-x+1/2, -y, z+1/2'
'x+1/2, -y+1/2, -z'
'-x, y+1/2, -z+1/2'
'-x, -y, -z'
'x-1/2, y, -z-1/2'
'-x-1/2, y-1/2, z'
'x, -y-1/2, z-1/2'

loop_
_atom_site_label
_atom_site_type_symbol
_atom_site_fract_x
_atom_site_fract_y
_atom_site_fract_z
_atom_site_U_iso_or_equiv
_atom_site_adp_type
_atom_site_occupancy
_atom_site_symmetry_multiplicity
_atom_site_calc_flag
_atom_site_refinement_flags
_atom_site_disorder_assembly
_atom_site_disorder_group
Eu1 Eu 0.241013(7) 0.061683(10) 0.448764(6) 0.02315(6) Uani 1 1 d . . .
N1 N 0.27833(13) 0.10315(17) 0.33289(11) 0.0304(7) Uani 1 1 d . . .
N2 N 0.29497(12) 0.09929(17) 0.37819(11) 0.0281(7) Uani 1 1 d . . .
C3 C 0.33863(15) 0.1251(2) 0.38757(14) 0.0296(9) Uani 1 1 d . . .
N4 N 0.36335(13) 0.16532(17) 0.35864(13) 0.0348(8) Uani 1 1 d . . .
C5 C 0.34598(16) 0.1725(2) 0.31474(16) 0.0355(10) Uani 1 1 d . . .
C6 C 0.30472(16) 0.1350(2) 0.30078(14) 0.0312(9) Uani 1 1 d . . .
C7 C 0.36129(14) 0.1078(2) 0.43379(15) 0.0296(9) Uani 1 1 d . . .
N8 N 0.33350(12) 0.07446(16) 0.46492(12) 0.0278(7) Uani 1 1 d . . .
C9 C 0.35345(15) 0.0558(2) 0.50641(14) 0.0307(9) Uani 1 1 d . . .
C10 C 0.40178(16) 0.0701(2) 0.51766(16) 0.0382(10) Uani 1 1 d . . .
H10 H 0.4151 0.0568 0.5474 0.046 Uiso 1 1 calc R . .
C11 C 0.43012(16) 0.1038(2) 0.48510(17) 0.0416(11) Uani 1 1 d . . .
H11 H 0.4632 0.1137 0.4921 0.050 Uiso 1 1 calc R . .
C12 C 0.41004(16) 0.1230(2) 0.44219(17) 0.0369(10) Uani 1 1 d . . .
H12 H 0.4289 0.1459 0.4191 0.044 Uiso 1 1 calc R . .
C13 C 0.29014(17) 0.1270(2) 0.24897(15) 0.0362(10) Uani 1 1 d . . .
C14 C 0.3088(2) 0.1860(3) 0.22008(19) 0.0565(14) Uani 1 1 d . . .
H14A H 0.3057 0.1758 0.1858 0.068 Uiso 1 1 calc R . .
H14B H 0.2881 0.2250 0.2269 0.068 Uiso 1 1 calc R . .
C15 C 0.3617(2) 0.2034(3) 0.2310(2) 0.0651(17) Uani 1 1 d . . .
H15A H 0.3722 0.2400 0.2099 0.078 Uiso 1 1 calc R . .
H15B H 0.3826 0.1646 0.2240 0.078 Uiso 1 1 calc R . .
C16 C 0.3690(2) 0.2241(2) 0.2830(2) 0.0522(13) Uani 1 1 d . . .
C17 C 0.23506(19) 0.1223(3) 0.24319(16) 0.0516(13) Uani 1 1 d . . .
H17A H 0.2197 0.1618 0.2568 0.077 Uiso 1 1 calc R . .
H17B H 0.2231 0.0829 0.2597 0.077 Uiso 1 1 calc R . .
H17C H 0.2269 0.1193 0.2093 0.077 Uiso 1 1 calc R . .
C18 C 0.3136(2) 0.0624(3) 0.23210(18) 0.0625(16) Uani 1 1 d . . .
H18A H 0.3065 0.0558 0.1983 0.094 Uiso 1 1 calc R . .
H18B H 0.3003 0.0253 0.2504 0.094 Uiso 1 1 calc R . .
H18C H 0.3490 0.0647 0.2368 0.094 Uiso 1 1 calc R . .
C19 C 0.3431(3) 0.2896(3) 0.2934(3) 0.085(2) Uani 1 1 d . . .
H19A H 0.3086 0.2859 0.2845 0.128 Uiso 1 1 calc R . .
H19B H 0.3583 0.3252 0.2749 0.128 Uiso 1 1 calc R . .
H19C H 0.3456 0.2998 0.3274 0.128 Uiso 1 1 calc R . .
C20 C 0.4233(2) 0.2310(3) 0.2944(2) 0.0723(19) Uani 1 1 d . . .
H20A H 0.4274 0.2415 0.3282 0.109 Uiso 1 1 calc R . .
H20B H 0.4373 0.2666 0.2751 0.109 Uiso 1 1 calc R . .
H20C H 0.4400 0.1893 0.2872 0.109 Uiso 1 1 calc R . .
N21 N 0.14974(13) -0.05709(18) 0.46146(12) 0.0319(8) Uani 1 1 d . . .
N22 N 0.19132(12) -0.03653(17) 0.48265(11) 0.0293(7) Uani 1 1 d . . .
C23 C 0.20511(15) -0.0670(2) 0.52267(14) 0.0309(9) Uani 1 1 d . . .
N24 N 0.18142(14) -0.11722(18) 0.54355(12) 0.0345(8) Uani 1 1 d . . .
C25 C 0.14056(16) -0.1378(2) 0.52245(15) 0.0330(9) Uani 1 1 d . . .
C26 C 0.12439(15) -0.1062(2) 0.48063(15) 0.0330(9) Uani 1 1 d . . .
C27 C 0.25082(15) -0.0444(2) 0.54531(14) 0.0298(9) Uani 1 1 d . . .
N28 N 0.27764(12) -0.00069(16) 0.52053(11) 0.0271(7) Uani 1 1 d . . .
C29 C 0.32196(15) 0.0154(2) 0.53753(14) 0.0308(9) Uani 1 1 d . . .
C30 C 0.33842(17) -0.0081(2) 0.58147(15) 0.0390(10) Uani 1 1 d . . .
H30 H 0.3693 0.0052 0.5934 0.047 Uiso 1 1 calc R . .
C31 C 0.30941(19) -0.0509(3) 0.60745(16) 0.0462(12) Uani 1 1 d . . .
H31 H 0.3198 -0.0665 0.6376 0.055 Uiso 1 1 calc R . .
C32 C 0.26513(18) -0.0704(2) 0.58893(15) 0.0395(11) Uani 1 1 d . . .
H32 H 0.2449 -0.1009 0.6055 0.047 Uiso 1 1 calc R . .
C33 C 0.11538(19) -0.1965(2) 0.54482(17) 0.0422(11) Uani 1 1 d . . .
C34 C 0.06360(19) -0.2025(3) 0.5251(2) 0.0601(15) Uani 1 1 d . . .
H34A H 0.0507 -0.2469 0.5330 0.072 Uiso 1 1 calc R . .
H34B H 0.0426 -0.1694 0.5411 0.072 Uiso 1 1 calc R . .
C35 C 0.06016(19) -0.1925(3) 0.4727(2) 0.0567(14) Uani 1 1 d . . .
H35A H 0.0258 -0.1990 0.4628 0.068 Uiso 1 1 calc R . .
H35B H 0.0800 -0.2269 0.4567 0.068 Uiso 1 1 calc R . .
C36 C 0.07718(18) -0.1242(3) 0.45544(18) 0.0457(12) Uani 1 1 d . . .
C37 C 0.1456(2) -0.2586(3) 0.5325(2) 0.0606(15) Uani 1 1 d . . .
H37A H 0.1480 -0.2630 0.4979 0.091 Uiso 1 1 calc R . .
H37B H 0.1297 -0.2978 0.5458 0.091 Uiso 1 1 calc R . .
H37C H 0.1784 -0.2543 0.5460 0.091 Uiso 1 1 calc R . .
C38 C 0.1136(3) -0.1884(3) 0.5986(2) 0.081(2) Uani 1 1 d . . .
H38A H 0.1469 -0.1848 0.6111 0.122 Uiso 1 1 calc R . .
H38B H 0.0975 -0.2269 0.6128 0.122 Uiso 1 1 calc R . .
H38C H 0.0954 -0.1482 0.6066 0.122 Uiso 1 1 calc R . .
C39 C 0.0394(2) -0.0713(3) 0.4683(3) 0.083(2) Uani 1 1 d . . .
H39A H 0.0501 -0.0283 0.4560 0.125 Uiso 1 1 calc R . .
H39B H 0.0361 -0.0688 0.5029 0.125 Uiso 1 1 calc R . .
H39C H 0.0079 -0.0830 0.4541 0.125 Uiso 1 1 calc R . .
C40 C 0.0847(3) -0.1258(4) 0.4024(2) 0.100(3) Uani 1 1 d . . .
H40A H 0.0905 -0.0808 0.3907 0.149 Uiso 1 1 calc R . .
H40B H 0.0556 -0.1441 0.3870 0.149 Uiso 1 1 calc R . .
H40C H 0.1130 -0.1536 0.3949 0.149 Uiso 1 1 calc R . .
N41 N 0.32234(12) -0.06793(17) 0.43418(11) 0.0274(7) Uani 1 1 d . . .
N42 N 0.28287(12) -0.04012(16) 0.41347(11) 0.0260(7) Uani 1 1 d . . .
C43 C 0.26998(14) -0.06187(19) 0.37024(13) 0.0254(8) Uani 1 1 d . . .
N44 N 0.29281(12) -0.10932(16) 0.34539(11) 0.0269(7) Uani 1 1 d . . .
C45 C 0.33114(14) -0.13688(19) 0.36577(13) 0.0256(8) Uani 1 1 d . . .
C46 C 0.34615(14) -0.11524(19) 0.41169(13) 0.0257(8) Uani 1 1 d . . .
C47 C 0.22502(14) -0.03323(19) 0.34948(13) 0.0256(8) Uani 1 1 d . . .
N48 N 0.20022(11) 0.00974(16) 0.37677(11) 0.0255(7) Uani 1 1 d . . .
C49 C 0.15661(14) 0.0313(2) 0.36112(14) 0.0263(8) Uani 1 1 d . . .
C50 C 0.13853(15) 0.0130(2) 0.31654(15) 0.0340(9) Uani 1 1 d . . .
H50 H 0.1079 0.0295 0.3060 0.041 Uiso 1 1 calc R . .
C51 C 0.16519(16) -0.0289(2) 0.28786(15) 0.0367(10) Uani 1 1 d . . .
H51 H 0.1538 -0.0406 0.2571 0.044 Uiso 1 1 calc R . .
C52 C 0.20901(15) -0.0535(2) 0.30507(14) 0.0308(9) Uani 1 1 d . . .
H52 H 0.2277 -0.0837 0.2867 0.037 Uiso 1 1 calc R . .
C53 C 0.35774(15) -0.1892(2) 0.33717(14) 0.0291(9) Uani 1 1 d . . .
C54 C 0.39192(16) -0.2286(2) 0.36977(15) 0.0348(10) Uani 1 1 d . . .
H54A H 0.3723 -0.2600 0.3889 0.042 Uiso 1 1 calc R . .
H54B H 0.4147 -0.2548 0.3499 0.042 Uiso 1 1 calc R . .
C55 C 0.42140(16) -0.1844(2) 0.40330(15) 0.0348(10) Uani 1 1 d . . .
H55A H 0.4406 -0.1525 0.3842 0.042 Uiso 1 1 calc R . .
H55B H 0.4446 -0.2121 0.4215 0.042 Uiso 1 1 calc R . .
C56 C 0.38885(15) -0.1460(2) 0.43825(14) 0.0310(9) Uani 1 1 d . . .
C57 C 0.32093(16) -0.2363(2) 0.31421(15) 0.0353(10) Uani 1 1 d . . .
H57A H 0.3017 -0.2580 0.3391 0.053 Uiso 1 1 calc R . .
H57B H 0.3384 -0.2699 0.2956 0.053 Uiso 1 1 calc R . .
H57C H 0.2992 -0.2112 0.2932 0.053 Uiso 1 1 calc R . .
C58 C 0.38662(17) -0.1522(2) 0.29807(15) 0.0379(10) Uani 1 1 d . . .
H58A H 0.3644 -0.1237 0.2800 0.057 Uiso 1 1 calc R . .
H58B H 0.4016 -0.1845 0.2765 0.057 Uiso 1 1 calc R . .
H58C H 0.4121 -0.1251 0.3128 0.057 Uiso 1 1 calc R . .
C59 C 0.36760(17) -0.1925(2) 0.47626(16) 0.0404(11) Uani 1 1 d . . .
H59A H 0.3469 -0.1671 0.4980 0.061 Uiso 1 1 calc R . .
H59B H 0.3943 -0.2131 0.4942 0.061 Uiso 1 1 calc R . .
H59C H 0.3481 -0.2270 0.4608 0.061 Uiso 1 1 calc R . .
C60 C 0.41900(17) -0.0924(2) 0.46295(16) 0.0384(10) Uani 1 1 d . . .
H60A H 0.4292 -0.0592 0.4395 0.058 Uiso 1 1 calc R . .
H60B H 0.4479 -0.1125 0.4775 0.058 Uiso 1 1 calc R . .
H60C H 0.3992 -0.0711 0.4876 0.058 Uiso 1 1 calc R . .
N61 N 0.21714(13) 0.11497(17) 0.56161(11) 0.0314(8) Uani 1 1 d . . .
N62 N 0.19363(12) 0.10679(17) 0.51984(11) 0.0291(7) Uani 1 1 d . . .
C63 C 0.14827(15) 0.1298(2) 0.51566(14) 0.0293(9) Uani 1 1 d . . .
N64 N 0.12443(13) 0.16477(17) 0.54887(12) 0.0325(8) Uani 1 1 d . . .
C65 C 0.14741(16) 0.17469(19) 0.58963(14) 0.0310(9) Uani 1 1 d . . .
C66 C 0.19471(16) 0.1472(2) 0.59663(14) 0.0323(9) Uani 1 1 d . . .
C67 C 0.12288(14) 0.1167(2) 0.47015(14) 0.0286(8) Uani 1 1 d . . .
N68 N 0.14836(12) 0.08350(16) 0.43722(12) 0.0268(7) Uani 1 1 d . . .
C69 C 0.12763(14) 0.0715(2) 0.39480(14) 0.0282(8) Uani 1 1 d . . .
C70 C 0.08045(15) 0.0932(2) 0.38443(16) 0.0352(10) Uani 1 1 d . . .
H70 H 0.0665 0.0849 0.3541 0.042 Uiso 1 1 calc R . .
C71 C 0.05435(16) 0.1265(2) 0.41855(17) 0.0405(11) Uani 1 1 d . . .
H71 H 0.0222 0.1415 0.4121 0.049 Uiso 1 1 calc R . .
C72 C 0.07538(15) 0.1380(2) 0.46242(16) 0.0367(10) Uani 1 1 d . . .
H72 H 0.0577 0.1601 0.4868 0.044 Uiso 1 1 calc R . .
C73 C 0.22229(18) 0.1500(2) 0.64348(15) 0.0415(11) Uani 1 1 d . . .
C74 C 0.1989(2) 0.2018(3) 0.67623(17) 0.0520(13) Uani 1 1 d . . .
H74A H 0.2099 0.1937 0.7093 0.062 Uiso 1 1 calc R . .
H74B H 0.2106 0.2463 0.6668 0.062 Uiso 1 1 calc R . .
C75 C 0.1439(2) 0.2016(3) 0.67526(17) 0.0508(13) Uani 1 1 d . . .
H75A H 0.1317 0.2344 0.6986 0.061 Uiso 1 1 calc R . .
H75B H 0.1321 0.1575 0.6852 0.061 Uiso 1 1 calc R . .
C76 C 0.12292(17) 0.2178(2) 0.62678(16) 0.0389(10) Uani 1 1 d . . .
C77 C 0.2180(3) 0.0812(3) 0.66615(19) 0.0674(18) Uani 1 1 d . . .
H77A H 0.2298 0.0477 0.6437 0.101 Uiso 1 1 calc R . .
H77B H 0.1838 0.0723 0.6739 0.101 Uiso 1 1 calc R . .
H77C H 0.2376 0.0797 0.6953 0.101 Uiso 1 1 calc R . .
C78 C 0.2752(2) 0.1674(4) 0.6348(2) 0.074(2) Uani 1 1 d . . .
H78A H 0.2890 0.1371 0.6112 0.110 Uiso 1 1 calc R . .
H78B H 0.2935 0.1635 0.6647 0.110 Uiso 1 1 calc R . .
H78C H 0.2775 0.2130 0.6230 0.110 Uiso 1 1 calc R . .
C79 C 0.1330(2) 0.2901(2) 0.61295(18) 0.0490(13) Uani 1 1 d . . .
H79A H 0.1682 0.2965 0.6087 0.074 Uiso 1 1 calc R . .
H79B H 0.1212 0.3195 0.6382 0.074 Uiso 1 1 calc R . .
H79C H 0.1161 0.3005 0.5831 0.074 Uiso 1 1 calc R . .
C80 C 0.06741(19) 0.2073(3) 0.6266(2) 0.0586(15) Uani 1 1 d . . .
H80A H 0.0542 0.2196 0.5955 0.088 Uiso 1 1 calc R . .
H80B H 0.0525 0.2349 0.6513 0.088 Uiso 1 1 calc R . .
H80C H 0.0602 0.1606 0.6330 0.088 Uiso 1 1 calc R . .
N3 N 0.24477(14) 0.20900(19) 0.43908(14) 0.0391(9) Uani 1 1 d . . .
O1 O 0.21453(11) 0.17501(16) 0.41543(12) 0.0419(8) Uani 1 1 d . . .
O2 O 0.27056(11) 0.17739(15) 0.46912(11) 0.0387(7) Uani 1 1 d . . .
O3 O 0.24949(14) 0.26807(18) 0.43315(16) 0.0638(11) Uani 1 1 d . . .
Eu2 Eu 0.023731(8) 0.014719(16) 0.185451(8) 0.04766(8) Uani 1 1 d . A .
N1A N 0.08347(16) -0.0951(3) 0.15538(17) 0.0683(14) Uani 1 1 d D . .
O1A O 0.04619(16) -0.0800(2) 0.13315(14) 0.0672(11) Uani 1 1 d D A .
O2A O 0.09696(15) -0.0538(3) 0.18664(18) 0.0907(16) Uani 1 1 d . A .
O3A O 0.1063(2) -0.1462(3) 0.1468(2) 0.1074(19) Uani 1 1 d . . .
N1B N 0.0721(2) 0.1284(3) 0.2316(2) 0.0510(15) Uiso 0.70 1 d PD A 1
O1B O 0.0951(2) 0.0886(3) 0.2065(2) 0.0496(13) Uiso 0.70 1 d PD A 1
O2B O 0.0262(2) 0.1206(3) 0.2368(2) 0.0699(16) Uiso 0.70 1 d P A 1
O3B O 0.0926(2) 0.1752(3) 0.2519(2) 0.0738(17) Uiso 0.70 1 d P A 1
N12B N 0.0922(6) 0.0976(9) 0.2239(6) 0.0496(13) Uiso 0.30 1 d P A 2
O12B O 0.1037(5) 0.0620(7) 0.1869(5) 0.058(3) Uiso 0.30 1 d P A 2
O22B O 0.0538(4) 0.0837(6) 0.2447(4) 0.050(3) Uiso 0.30 1 d P A 2
O32B O 0.1242(6) 0.1410(8) 0.2346(6) 0.082(4) Uiso 0.30 1 d P A 2
N1C N -0.08090(13) 0.01389(18) 0.17388(15) 0.0378(9) Uani 1 1 d . . .
O1C O -0.05206(12) -0.01128(16) 0.14373(11) 0.0434(8) Uani 1 1 d . A .
O2C O -0.06138(12) 0.03976(17) 0.21003(12) 0.0481(8) Uani 1 1 d . A .
O3C O -0.12512(12) 0.01293(17) 0.16797(15) 0.0524(9) Uani 1 1 d . A .
N1D N 0.01463(19) -0.0737(2) 0.26567(19) 0.0554(14) Uiso 0.869(5) 1 d PD A 1
O1D O 0.03055(17) -0.0166(2) 0.26995(18) 0.0672(13) Uiso 0.869(5) 1 d PD A 1
O2D O -0.00082(16) -0.0880(2) 0.22371(15) 0.0561(12) Uiso 0.869(5) 1 d P A 1
O3D O 0.0106(2) -0.1130(3) 0.29878(19) 0.0844(17) Uiso 0.869(5) 1 d P A 1
N12D N 0.0173(2) -0.0467(3) 0.27566(19) 0.0554(14) Uiso 0.131(5) 1 d PR A 2
O12D O 0.0373(2) 0.0097(3) 0.27234(19) 0.0672(13) Uiso 0.131(5) 1 d PR A 2
O22D O -0.0182(2) -0.0613(3) 0.25149(19) 0.0561(12) Uiso 0.131(5) 1 d PR A 2
O32D O 0.0374(2) -0.0864(3) 0.30430(19) 0.0844(17) Uiso 0.131(5) 1 d PR A 2
N1E N 0.02666(15) 0.1051(3) 0.10460(16) 0.0509(11) Uani 1 1 d . . .
O1E O 0.04849(17) 0.0507(3) 0.10462(13) 0.0789(14) Uani 1 1 d . A .
O2E O 0.00391(14) 0.1178(2) 0.14207(15) 0.0650(11) Uani 1 1 d . A .
O3E O 0.02795(14) 0.1424(2) 0.07040(15) 0.0640(11) Uani 1 1 d . A .
N1S N 0.1148(3) 0.4918(3) 0.0797(3) 0.101(2) Uani 1 1 d . . .
C1S C 0.0925(3) 0.4972(3) 0.1125(3) 0.073(2) Uani 1 1 d . . .
C2S C 0.06434(14) 0.5031(2) 0.15485(16) 0.098(3) Uani 1 1 d . . .
H21S H 0.0502 0.4610 0.1626 0.147 Uiso 1 1 d R . .
H22S H 0.0388 0.5350 0.1502 0.147 Uiso 1 1 d R . .
H23S H 0.0852 0.5172 0.1804 0.147 Uiso 1 1 d R . .
N2S N 0.48350(14) 0.1534(2) 0.16752(16) 0.107(3) Uani 0.711(9) 1 d PR B 1
C3S C 0.48663(14) 0.1971(2) 0.17539(16) 0.073(3) Uani 0.711(9) 1 d PR B 1
C4S C 0.48769(14) 0.2758(2) 0.18972(16) 0.131(6) Uani 0.711(9) 1 d PR B 1
H41S H 0.4915 0.3020 0.1614 0.197 Uiso 0.711(9) 1 d PR B 1
H42S H 0.5145 0.2840 0.2108 0.197 Uiso 0.711(9) 1 d PR B 1
H43S H 0.4577 0.2874 0.2053 0.197 Uiso 0.711(9) 1 d PR B 1
N3S N 0.48103(14) 0.1580(2) 0.17309(16) 0.107(3) Uani 0.289(9) 1 d PR B 2
C5S C 0.50338(14) 0.1927(2) 0.20886(16) 0.063(6) Uani 0.289(9) 1 d PR B 2
C6S C 0.52950(14) 0.2279(2) 0.24570(16) 0.070(7) Uani 0.289(9) 1 d PR B 2
H61S H 0.5292 0.2024 0.2745 0.105 Uiso 0.289(9) 1 d PR B 2
H62S H 0.5141 0.2699 0.2513 0.105 Uiso 0.289(9) 1 d PR B 2
H63S H 0.5626 0.2350 0.2358 0.105 Uiso 0.289(9) 1 d PR B 2

loop_
_atom_site_aniso_label
_atom_site_aniso_U_11
_atom_site_aniso_U_22
_atom_site_aniso_U_33
_atom_site_aniso_U_23
_atom_site_aniso_U_13
_atom_site_aniso_U_12
Eu1 0.02189(9) 0.02945(10) 0.01811(9) -0.00387(8) -0.00182(7) 0.00273(8)
N1 0.0322(18) 0.0348(19) 0.0242(16) -0.0036(14) 0.0014(14) 0.0008(15)
N2 0.0276(17) 0.0350(19) 0.0218(15) -0.0037(14) -0.0007(13) 0.0033(14)
C3 0.030(2) 0.029(2) 0.030(2) -0.0076(17) 0.0029(17) 0.0022(17)
N4 0.035(2) 0.0287(18) 0.040(2) -0.0009(16) -0.0003(16) -0.0020(15)
C5 0.039(2) 0.029(2) 0.039(2) -0.0019(19) 0.0000(19) 0.0014(18)
C6 0.040(2) 0.028(2) 0.0264(19) -0.0016(16) 0.0044(17) 0.0045(18)
C7 0.026(2) 0.028(2) 0.034(2) -0.0111(17) -0.0017(16) 0.0043(16)
N8 0.0279(18) 0.0289(18) 0.0268(16) -0.0064(13) -0.0020(14) 0.0035(14)
C9 0.031(2) 0.032(2) 0.029(2) -0.0093(17) -0.0068(17) 0.0056(18)
C10 0.030(2) 0.046(3) 0.038(2) -0.008(2) -0.0131(19) 0.007(2)
C11 0.026(2) 0.048(3) 0.051(3) -0.008(2) -0.010(2) 0.001(2)
C12 0.030(2) 0.036(2) 0.045(3) -0.008(2) -0.0018(19) 0.0013(18)
C13 0.049(3) 0.034(2) 0.026(2) -0.0013(18) 0.0042(19) 0.000(2)
C14 0.069(4) 0.063(3) 0.038(3) 0.020(3) -0.003(3) -0.011(3)
C15 0.067(4) 0.078(4) 0.051(3) 0.029(3) 0.003(3) -0.022(3)
C16 0.058(3) 0.035(3) 0.064(3) 0.021(2) -0.004(3) -0.012(2)
C17 0.059(3) 0.069(4) 0.027(2) 0.000(2) -0.004(2) -0.007(3)
C18 0.100(5) 0.056(3) 0.031(2) -0.015(2) 0.001(3) 0.022(3)
C19 0.113(6) 0.030(3) 0.113(6) 0.014(3) -0.019(5) -0.004(3)
C20 0.061(4) 0.067(4) 0.089(5) 0.034(3) -0.005(3) -0.032(3)
N21 0.0288(18) 0.038(2) 0.0292(17) -0.0021(15) -0.0007(14) -0.0031(15)
N22 0.0295(18) 0.0357(19) 0.0228(16) -0.0030(14) -0.0001(14) 0.0010(15)
C23 0.036(2) 0.034(2) 0.0227(18) -0.0066(17) 0.0033(16) 0.0056(18)
N24 0.043(2) 0.0335(19) 0.0272(18) 0.0009(15) 0.0057(15) 0.0037(16)
C25 0.039(2) 0.029(2) 0.032(2) -0.0043(18) 0.0120(18) 0.0028(18)
C26 0.032(2) 0.036(2) 0.031(2) -0.0031(18) 0.0083(17) -0.0011(18)
C27 0.033(2) 0.033(2) 0.0234(19) -0.0043(16) 0.0013(16) 0.0062(16)
N28 0.0297(17) 0.0286(18) 0.0230(16) -0.0059(13) -0.0028(13) 0.0064(14)
C29 0.032(2) 0.034(2) 0.0264(19) -0.0087(17) -0.0060(16) 0.0070(18)
C30 0.040(2) 0.045(3) 0.032(2) -0.007(2) -0.0129(19) 0.008(2)
C31 0.056(3) 0.056(3) 0.027(2) 0.001(2) -0.011(2) 0.010(2)
C32 0.051(3) 0.039(3) 0.028(2) 0.0034(18) -0.004(2) 0.007(2)
C33 0.053(3) 0.033(2) 0.041(3) 0.003(2) 0.013(2) 0.001(2)
C34 0.043(3) 0.055(3) 0.081(4) 0.022(3) 0.015(3) -0.007(3)
C35 0.039(3) 0.048(3) 0.083(4) 0.007(3) -0.008(3) -0.012(2)
C36 0.039(3) 0.049(3) 0.049(3) 0.009(2) -0.003(2) -0.013(2)
C37 0.053(3) 0.039(3) 0.090(4) 0.000(3) -0.003(3) 0.001(2)
C38 0.130(6) 0.067(4) 0.048(3) 0.002(3) 0.034(4) -0.035(4)
C39 0.045(3) 0.058(4) 0.147(7) 0.028(4) -0.021(4) 0.004(3)
C40 0.099(5) 0.151(8) 0.049(4) 0.004(4) -0.020(4) -0.078(5)
N41 0.0282(17) 0.0319(18) 0.0221(15) -0.0016(14) -0.0044(13) 0.0062(14)
N42 0.0278(17) 0.0295(17) 0.0207(15) -0.0023(13) -0.0044(13) 0.0020(14)
C43 0.028(2) 0.0263(19) 0.0217(17) -0.0008(16) -0.0014(15) 0.0002(16)
N44 0.0316(18) 0.0270(17) 0.0219(15) -0.0027(13) 0.0006(13) 0.0022(14)
C45 0.029(2) 0.026(2) 0.0217(18) -0.0012(15) 0.0008(15) -0.0006(16)
C46 0.028(2) 0.026(2) 0.0227(18) 0.0001(15) 0.0004(15) 0.0026(16)
C47 0.030(2) 0.0267(19) 0.0204(17) 0.0000(15) -0.0036(15) 0.0016(16)
N48 0.0235(16) 0.0292(17) 0.0237(15) -0.0019(13) -0.0018(13) -0.0013(13)
C49 0.0217(19) 0.029(2) 0.0280(19) 0.0007(16) -0.0050(15) -0.0009(16)
C50 0.029(2) 0.042(2) 0.031(2) -0.0023(19) -0.0101(17) -0.0009(18)
C51 0.042(3) 0.041(3) 0.027(2) -0.0053(19) -0.0139(18) -0.001(2)
C52 0.035(2) 0.033(2) 0.0240(19) -0.0033(17) -0.0057(16) 0.0005(18)
C53 0.034(2) 0.027(2) 0.0259(19) -0.0031(16) 0.0035(17) 0.0030(17)
C54 0.036(2) 0.034(2) 0.034(2) -0.0058(18) 0.0019(18) 0.0099(19)
C55 0.032(2) 0.040(2) 0.033(2) -0.0052(19) 0.0010(18) 0.0083(19)
C56 0.032(2) 0.034(2) 0.026(2) -0.0026(17) -0.0036(16) 0.0087(18)
C57 0.040(2) 0.032(2) 0.034(2) -0.0094(18) -0.0005(19) 0.0007(18)
C58 0.045(3) 0.039(3) 0.029(2) -0.0042(19) 0.0086(19) 0.001(2)
C59 0.042(3) 0.047(3) 0.033(2) 0.009(2) -0.0003(19) 0.008(2)
C60 0.038(2) 0.040(3) 0.037(2) -0.008(2) -0.0102(19) 0.006(2)
N61 0.040(2) 0.0298(18) 0.0239(16) -0.0050(14) 0.0041(14) -0.0010(15)
N62 0.0330(19) 0.0288(18) 0.0255(16) -0.0051(14) 0.0009(14) 0.0008(15)
C63 0.032(2) 0.027(2) 0.029(2) -0.0005(16) 0.0065(17) -0.0018(17)
N64 0.0363(19) 0.0294(18) 0.0319(18) -0.0025(15) 0.0126(15) -0.0001(15)
C65 0.042(2) 0.022(2) 0.028(2) -0.0001(16) 0.0138(18) -0.0024(17)
C66 0.043(2) 0.028(2) 0.026(2) -0.0037(17) 0.0070(18) -0.0027(18)
C67 0.027(2) 0.028(2) 0.031(2) -0.0011(17) 0.0051(16) -0.0014(16)
N68 0.0248(17) 0.0253(16) 0.0303(17) -0.0009(13) -0.0001(13) -0.0005(13)
C69 0.025(2) 0.029(2) 0.031(2) 0.0010(16) -0.0008(16) -0.0008(16)
C70 0.025(2) 0.039(2) 0.041(2) 0.000(2) -0.0059(18) 0.0014(18)
C71 0.025(2) 0.048(3) 0.049(3) -0.006(2) -0.0031(19) 0.0027(19)
C72 0.027(2) 0.038(2) 0.044(2) -0.004(2) 0.0080(19) 0.0016(18)
C73 0.051(3) 0.045(3) 0.028(2) -0.011(2) -0.001(2) 0.002(2)
C74 0.068(4) 0.059(3) 0.029(2) -0.018(2) 0.004(2) -0.001(3)
C75 0.069(4) 0.051(3) 0.033(2) -0.003(2) 0.014(2) 0.013(3)
C76 0.049(3) 0.036(2) 0.032(2) -0.0065(19) 0.015(2) 0.004(2)
C77 0.103(5) 0.063(4) 0.036(3) -0.003(3) -0.015(3) 0.024(3)
C78 0.048(3) 0.118(6) 0.054(3) -0.042(4) -0.005(3) -0.004(3)
C79 0.072(4) 0.033(3) 0.042(3) -0.007(2) 0.011(2) 0.013(2)
C80 0.052(3) 0.070(4) 0.054(3) -0.015(3) 0.024(3) 0.006(3)
N3 0.033(2) 0.0318(19) 0.053(2) 0.0060(17) 0.0102(18) 0.0046(16)
O1 0.0300(16) 0.0443(19) 0.0512(19) 0.0114(15) -0.0063(14) -0.0030(14)
O2 0.0410(18) 0.0358(17) 0.0393(17) -0.0038(14) -0.0051(14) 0.0058(14)
O3 0.054(2) 0.036(2) 0.101(3) 0.016(2) 0.000(2) -0.0004(17)
Eu2 0.02703(12) 0.0871(2) 0.02883(12) -0.01358(12) -0.00114(9) -0.00142(12)
N1A 0.055(3) 0.095(4) 0.054(3) -0.014(3) 0.017(3) 0.016(3)
O1A 0.077(3) 0.075(3) 0.049(2) -0.016(2) -0.006(2) 0.009(2)
O2A 0.044(2) 0.144(5) 0.084(3) -0.037(3) -0.007(2) 0.015(3)
O3A 0.093(4) 0.119(5) 0.111(4) -0.025(4) 0.017(3) 0.046(3)
N1C 0.031(2) 0.0283(19) 0.054(2) -0.0003(17) -0.0022(17) 0.0009(16)
O1C 0.0399(18) 0.0489(19) 0.0413(18) -0.0110(15) -0.0080(14) 0.0053(15)
O2C 0.0370(18) 0.055(2) 0.052(2) -0.0225(17) 0.0077(16) -0.0069(16)
O3C 0.0289(17) 0.0441(19) 0.084(3) 0.0068(19) -0.0073(17) -0.0003(15)
N1E 0.031(2) 0.073(3) 0.048(3) -0.015(2) -0.0090(19) -0.003(2)
O1E 0.085(3) 0.113(4) 0.039(2) 0.004(2) 0.013(2) 0.052(3)
O2E 0.056(2) 0.063(2) 0.076(3) -0.019(2) 0.032(2) -0.0084(19)
O3E 0.053(2) 0.080(3) 0.058(2) 0.006(2) -0.0090(19) -0.012(2)
N1S 0.129(6) 0.053(3) 0.120(6) -0.002(3) 0.064(5) -0.006(3)
C1S 0.085(5) 0.036(3) 0.100(5) 0.004(3) 0.038(4) -0.003(3)
C2S 0.108(6) 0.079(5) 0.107(6) -0.004(4) 0.054(5) -0.018(4)
N2S 0.077(5) 0.108(6) 0.135(7) 0.001(5) 0.021(5) 0.013(4)
C3S 0.046(5) 0.123(10) 0.049(5) 0.006(6) 0.001(4) -0.024(6)
C4S 0.081(8) 0.144(12) 0.168(14) -0.064(11) 0.050(9) -0.038(8)
N3S 0.077(5) 0.108(6) 0.135(7) 0.001(5) 0.021(5) 0.013(4)
C5S 0.059(12) 0.095(17) 0.035(10) -0.006(10) -0.002(9) 0.006(11)
C6S 0.074(15) 0.067(14) 0.069(14) 0.000(11) 0.014(11) -0.017(12)

loop_
_atom_type_symbol
_atom_type_description
_atom_type_scat_dispersion_real
_atom_type_scat_dispersion_imag
_atom_type_scat_source
C C 0.0033 0.0016 'International Tables Vol C Tables 4.2.6.8 and 6.1.1.4'
H H 0.0000 0.0000 'International Tables Vol C Tables 4.2.6.8 and 6.1.1.4'
N N 0.0061 0.0033 'International Tables Vol C Tables 4.2.6.8 and 6.1.1.4'
O O 0.0106 0.0060 'International Tables Vol C Tables 4.2.6.8 and 6.1.1.4'
Eu Eu -0.1578 3.6682 'International Tables Vol C Tables 4.2.6.8 and 6.1.1.4'

loop_
_exptl_crystal_face_index_h
_exptl_crystal_face_index_k
_exptl_crystal_face_index_l
_exptl_crystal_face_perp_dist
0 0 1 0.180
0 0 -1 0.170
0 1 0 0.089
0 -1 0 0.024
1 0 0 0.285
5 0 6 0.251
-1 0 0 0.323

loop_
_geom_angle_atom_site_label_1
_geom_angle_atom_site_label_2
_geom_angle_atom_site_label_3
_geom_angle
N48 Eu1 O2 134.47(10)
N48 Eu1 N62 123.18(10)
O2 Eu1 N62 69.96(10)
N48 Eu1 N42 63.63(10)
O2 Eu1 N42 133.23(10)
N62 Eu1 N42 145.10(10)
N48 Eu1 O1 87.32(10)
O2 Eu1 O1 49.78(10)
N62 Eu1 O1 79.86(11)
N42 Eu1 O1 134.43(10)
N48 Eu1 N28 126.32(10)
O2 Eu1 N28 98.58(10)
N62 Eu1 N28 76.16(10)
N42 Eu1 N28 74.68(10)
O1 Eu1 N28 145.79(10)
N48 Eu1 N2 76.26(10)
O2 Eu1 N2 73.74(10)
N62 Eu1 N2 141.83(11)
N42 Eu1 N2 71.46(10)
O1 Eu1 N2 67.78(10)
N28 Eu1 N2 121.31(10)
N48 Eu1 N22 75.20(10)
O2 Eu1 N22 142.25(10)
N62 Eu1 N22 73.60(11)
N42 Eu1 N22 76.25(11)
O1 Eu1 N22 131.77(10)
N28 Eu1 N22 62.82(11)
N2 Eu1 N22 143.88(10)
N48 Eu1 N8 127.77(10)
O2 Eu1 N8 63.65(10)
N62 Eu1 N8 109.02(10)
N42 Eu1 N8 73.05(10)
O1 Eu1 N8 104.54(10)
N28 Eu1 N8 62.01(11)
N2 Eu1 N8 62.96(10)
N22 Eu1 N8 121.83(11)
N48 Eu1 N68 62.61(10)
O2 Eu1 N68 100.60(10)
N62 Eu1 N68 62.57(10)
N42 Eu1 N68 121.80(10)
O1 Eu1 N68 61.88(10)
N28 Eu1 N68 124.10(10)
N2 Eu1 N68 114.41(10)
N22 Eu1 N68 70.21(10)
N8 Eu1 N68 164.25(10)
N48 Eu1 N3 110.73(11)
O2 Eu1 N3 24.95(10)
N62 Eu1 N3 74.53(11)
N42 Eu1 N3 138.60(10)
O1 Eu1 N3 24.88(10)
N28 Eu1 N3 122.93(11)
N2 Eu1 N3 67.57(10)
N22 Eu1 N3 144.54(10)
N8 Eu1 N3 83.29(10)
N68 Eu1 N3 81.57(10)
C6 N1 N2 119.0(3)
C3 N2 N1 117.8(3)
C3 N2 Eu1 118.5(3)
N1 N2 Eu1 123.0(2)
N2 C3 N4 125.0(4)
N2 C3 C7 117.3(4)
N4 C3 C7 117.7(4)
C5 N4 C3 116.7(4)
N4 C5 C6 119.0(4)
N4 C5 C16 118.2(4)
C6 C5 C16 122.7(4)
N1 C6 C5 120.5(4)
N1 C6 C13 117.3(4)
C5 C6 C13 122.2(4)
N8 C7 C12 123.1(4)
N8 C7 C3 116.9(3)
C12 C7 C3 120.0(4)
C7 N8 C9 118.5(4)
C7 N8 Eu1 119.5(3)
C9 N8 Eu1 121.6(3)
N8 C9 C10 121.8(4)
N8 C9 C29 115.6(4)
C10 C9 C29 122.5(4)
C11 C10 C9 119.2(4)
C11 C10 H10 120.4
C9 C10 H10 120.4
C10 C11 C12 119.6(4)
C10 C11 H11 120.2
C12 C11 H11 120.2
C11 C12 C7 118.0(4)
C11 C12 H12 121.0
C7 C12 H12 121.0
C6 C13 C17 111.7(4)
C6 C13 C14 109.7(4)
C17 C13 C14 108.9(4)
C6 C13 C18 106.1(4)
C17 C13 C18 109.3(4)
C14 C13 C18 111.1(4)
C15 C14 C13 113.0(4)
C15 C14 H14A 109.0
C13 C14 H14A 109.0
C15 C14 H14B 109.0
C13 C14 H14B 109.0
H14A C14 H14B 107.8
C14 C15 C16 112.3(5)
C14 C15 H15A 109.1
C16 C15 H15A 109.1
C14 C15 H15B 109.1
C16 C15 H15B 109.1
H15A C15 H15B 107.9
C5 C16 C20 110.3(4)
C5 C16 C19 106.8(5)
C20 C16 C19 109.5(5)
C5 C16 C15 108.6(4)
C20 C16 C15 110.6(5)
C19 C16 C15 110.8(5)
C13 C17 H17A 109.5
C13 C17 H17B 109.5
H17A C17 H17B 109.5
C13 C17 H17C 109.5
H17A C17 H17C 109.5
H17B C17 H17C 109.5
C13 C18 H18A 109.5
C13 C18 H18B 109.5
H18A C18 H18B 109.5
C13 C18 H18C 109.5
H18A C18 H18C 109.5
H18B C18 H18C 109.5
C16 C19 H19A 109.5
C16 C19 H19B 109.5
H19A C19 H19B 109.5
C16 C19 H19C 109.5
H19A C19 H19C 109.5
H19B C19 H19C 109.5
C16 C20 H20A 109.5
C16 C20 H20B 109.5
H20A C20 H20B 109.5
C16 C20 H20C 109.5
H20A C20 H20C 109.5
H20B C20 H20C 109.5
C26 N21 N22 119.5(4)
C23 N22 N21 117.9(4)
C23 N22 Eu1 120.9(3)
N21 N22 Eu1 121.2(2)
N22 C23 N24 125.4(4)
N22 C23 C27 117.4(4)
N24 C23 C27 117.2(4)
C25 N24 C23 116.6(4)
N24 C25 C26 119.6(4)
N24 C25 C33 116.4(4)
C26 C25 C33 124.0(4)
N21 C26 C25 120.9(4)
N21 C26 C36 115.9(4)
C25 C26 C36 123.2(4)
N28 C27 C32 123.4(4)
N28 C27 C23 116.4(3)
C32 C27 C23 120.1(4)
C27 N28 C29 118.0(3)
C27 N28 Eu1 120.8(3)
C29 N28 Eu1 120.7(3)
N28 C29 C30 121.6(4)
N28 C29 C9 116.8(3)
C30 C29 C9 121.5(4)
C31 C30 C29 119.5(4)
C31 C30 H30 120.3
C29 C30 H30 120.3
C32 C31 C30 119.1(4)
C32 C31 H31 120.4
C30 C31 H31 120.4
C31 C32 C27 118.2(4)
C31 C32 H32 120.9
C27 C32 H32 120.9
C25 C33 C38 110.1(4)
C25 C33 C34 109.6(4)
C38 C33 C34 109.9(5)
C25 C33 C37 107.4(4)
C38 C33 C37 109.1(5)
C34 C33 C37 110.7(4)
C35 C34 C33 114.0(4)
C35 C34 H34A 108.7
C33 C34 H34A 108.7
C35 C34 H34B 108.7
C33 C34 H34B 108.7
H34A C34 H34B 107.6
C34 C35 C36 114.5(5)
C34 C35 H35A 108.6
C36 C35 H35A 108.6
C34 C35 H35B 108.6
C36 C35 H35B 108.6
H35A C35 H35B 107.6
C40 C36 C26 110.5(4)
C40 C36 C39 109.9(6)
C26 C36 C39 107.4(4)
C40 C36 C35 109.6(5)
C26 C36 C35 109.1(4)
C39 C36 C35 110.3(5)
C33 C37 H37A 109.5
C33 C37 H37B 109.5
H37A C37 H37B 109.5
C33 C37 H37C 109.5
H37A C37 H37C 109.5
H37B C37 H37C 109.5
C33 C38 H38A 109.5
C33 C38 H38B 109.5
H38A C38 H38B 109.5
C33 C38 H38C 109.5
H38A C38 H38C 109.5
H38B C38 H38C 109.5
C36 C39 H39A 109.5
C36 C39 H39B 109.5
H39A C39 H39B 109.5
C36 C39 H39C 109.5
H39A C39 H39C 109.5
H39B C39 H39C 109.5
C36 C40 H40A 109.5
C36 C40 H40B 109.5
H40A C40 H40B 109.5
C36 C40 H40C 109.5
H40A C40 H40C 109.5
H40B C40 H40C 109.5
C46 N41 N42 119.4(3)
C43 N42 N41 117.8(3)
C43 N42 Eu1 119.8(2)
N41 N42 Eu1 121.8(2)
N42 C43 N44 125.7(4)
N42 C43 C47 116.7(3)
N44 C43 C47 117.6(3)
C45 N44 C43 116.6(3)
N44 C45 C46 119.6(3)
N44 C45 C53 116.6(3)
C46 C45 C53 123.8(3)
N41 C46 C45 120.9(3)
N41 C46 C56 116.2(3)
C45 C46 C56 122.8(3)
N48 C47 C52 123.0(4)
N48 C47 C43 116.7(3)
C52 C47 C43 120.2(4)
C47 N48 C49 118.2(3)
C47 N48 Eu1 119.9(2)
C49 N48 Eu1 121.2(3)
N48 C49 C50 121.5(4)
N48 C49 C69 116.5(3)
C50 C49 C69 121.9(4)
C51 C50 C49 119.9(4)
C51 C50 H50 120.1
C49 C50 H50 120.1
C50 C51 C52 118.4(4)
C50 C51 H51 120.8
C52 C51 H51 120.8
C47 C52 C51 118.9(4)
C47 C52 H52 120.6
C51 C52 H52 120.6
C45 C53 C57 109.9(3)
C45 C53 C54 109.9(3)
C57 C53 C54 109.4(3)
C45 C53 C58 106.7(3)
C57 C53 C58 109.8(3)
C54 C53 C58 111.3(4)
C55 C54 C53 112.8(3)
C55 C54 H54A 109.0
C53 C54 H54A 109.0
C55 C54 H54B 109.0
C53 C54 H54B 109.0
H54A C54 H54B 107.8
C54 C55 C56 112.4(3)
C54 C55 H55A 109.1
C56 C55 H55A 109.1
C54 C55 H55B 109.1
C56 C55 H55B 109.1
H55A C55 H55B 107.8
C46 C56 C60 110.5(3)
C46 C56 C55 109.8(3)
C60 C56 C55 109.5(4)
C46 C56 C59 107.4(3)
C60 C56 C59 108.8(4)
C55 C56 C59 110.8(4)
C53 C57 H57A 109.5
C53 C57 H57B 109.5
H57A C57 H57B 109.5
C53 C57 H57C 109.5
H57A C57 H57C 109.5
H57B C57 H57C 109.5
C53 C58 H58A 109.5
C53 C58 H58B 109.5
H58A C58 H58B 109.5
C53 C58 H58C 109.5
H58A C58 H58C 109.5
H58B C58 H58C 109.5
C56 C59 H59A 109.5
C56 C59 H59B 109.5
H59A C59 H59B 109.5
C56 C59 H59C 109.5
H59A C59 H59C 109.5
H59B C59 H59C 109.5
C56 C60 H60A 109.5
C56 C60 H60B 109.5
H60A C60 H60B 109.5
C56 C60 H60C 109.5
H60A C60 H60C 109.5
H60B C60 H60C 109.5
C66 N61 N62 118.8(4)
C63 N62 N61 118.7(3)
C63 N62 Eu1 122.1(3)
N61 N62 Eu1 118.8(2)
N62 C63 N64 125.3(4)
N62 C63 C67 116.9(3)
N64 C63 C67 117.8(4)
C65 N64 C63 116.8(4)
N64 C65 C66 119.6(4)
N64 C65 C76 118.2(4)
C66 C65 C76 122.1(4)
N61 C66 C65 120.6(4)
N61 C66 C73 115.4(4)
C65 C66 C73 123.9(4)
N68 C67 C72 122.4(4)
N68 C67 C63 116.2(4)
C72 C67 C63 121.4(4)
C67 N68 C69 118.9(3)
C67 N68 Eu1 120.6(3)
C69 N68 Eu1 119.6(3)
N68 C69 C70 121.4(4)
N68 C69 C49 116.1(3)
C70 C69 C49 122.4(4)
C71 C70 C69 119.4(4)
C71 C70 H70 120.3
C69 C70 H70 120.3
C70 C71 C72 119.3(4)
C70 C71 H71 120.4
C72 C71 H71 120.4
C71 C72 C67 118.6(4)
C71 C72 H72 120.7
C67 C72 H72 120.7
C78 C73 C66 110.3(4)
C78 C73 C77 110.6(5)
C66 C73 C77 106.7(4)
C78 C73 C74 109.8(4)
C66 C73 C74 109.7(4)
C77 C73 C74 109.7(4)
C75 C74 C73 114.0(4)
C75 C74 H74A 108.8
C73 C74 H74A 108.8
C75 C74 H74B 108.8
C73 C74 H74B 108.8
H74A C74 H74B 107.7
C74 C75 C76 113.3(4)
C74 C75 H75A 108.9
C76 C75 H75A 108.9
C74 C75 H75B 108.9
C76 C75 H75B 108.9
H75A C75 H75B 107.7
C75 C76 C65 109.1(4)
C75 C76 C79 111.4(4)
C65 C76 C79 107.0(3)
C75 C76 C80 110.4(4)
C65 C76 C80 110.9(4)
C79 C76 C80 108.0(4)
C73 C77 H77A 109.5
C73 C77 H77B 109.5
H77A C77 H77B 109.5
C73 C77 H77C 109.5
H77A C77 H77C 109.5
H77B C77 H77C 109.5
C73 C78 H78A 109.5
C73 C78 H78B 109.5
H78A C78 H78B 109.5
C73 C78 H78C 109.5
H78A C78 H78C 109.5
H78B C78 H78C 109.5
C76 C79 H79A 109.5
C76 C79 H79B 109.5
H79A C79 H79B 109.5
C76 C79 H79C 109.5
H79A C79 H79C 109.5
H79B C79 H79C 109.5
C76 C80 H80A 109.5
C76 C80 H80B 109.5
H80A C80 H80B 109.5
C76 C80 H80C 109.5
H80A C80 H80C 109.5
H80B C80 H80C 109.5
O3 N3 O1 122.2(4)
O3 N3 O2 121.7(4)
O1 N3 O2 116.1(4)
O3 N3 Eu1 175.0(3)
O1 N3 Eu1 59.0(2)
O2 N3 Eu1 57.3(2)
N3 O1 Eu1 96.1(2)
N3 O2 Eu1 97.8(2)
O22B Eu2 O12B 54.7(5)
O22B Eu2 O2D 107.0(3)
O12B Eu2 O2D 125.9(3)
O22B Eu2 O2A 92.2(3)
O12B Eu2 O2A 58.1(4)
O2D Eu2 O2A 74.79(17)
O22B Eu2 O1C 140.8(3)
O12B Eu2 O1C 150.9(3)
O2D Eu2 O1C 78.07(13)
O2A Eu2 O1C 125.79(14)
O22B Eu2 O1D 55.7(3)
O12B Eu2 O1D 90.9(3)
O2D Eu2 O1D 51.37(14)
O2A Eu2 O1D 77.20(17)
O1C Eu2 O1D 118.14(13)
O22B Eu2 O12D 42.5(3)
O12B Eu2 O12D 82.0(4)
O2D Eu2 O12D 64.51(17)
O2A Eu2 O12D 80.73(17)
O1C Eu2 O12D 126.39(16)
O1D Eu2 O12D 13.18(16)
O22B Eu2 O2E 85.8(3)
O12B Eu2 O2E 82.7(3)
O2D Eu2 O2E 151.09(14)
O2A Eu2 O2E 131.71(16)
O1C Eu2 O2E 75.96(12)
O1D Eu2 O2E 135.08(14)
O12D Eu2 O2E 123.71(16)
O22B Eu2 O1E 112.6(3)
O12B Eu2 O1E 69.4(3)
O2D Eu2 O1E 136.95(16)
O2A Eu2 O1E 87.33(16)
O1C Eu2 O1E 81.73(14)
O1D Eu2 O1E 159.57(16)
O12D Eu2 O1E 151.13(19)
O2E Eu2 O1E 50.35(13)
O22B Eu2 O2C 90.6(3)
O12B Eu2 O2C 140.7(4)
O2D Eu2 O2C 77.93(13)
O2A Eu2 O2C 152.20(16)
O1C Eu2 O2C 51.58(11)
O1D Eu2 O2C 81.71(14)
O12D Eu2 O2C 82.84(15)
O2E Eu2 O2C 76.08(12)
O1E Eu2 O2C 116.87(13)
O22B Eu2 O1A 142.8(3)
O12B Eu2 O1A 95.2(4)
O2D Eu2 O1A 70.96(15)
O2A Eu2 O1A 50.83(14)
O1C Eu2 O1A 76.22(12)
O1D Eu2 O1A 110.63(15)
O12D Eu2 O1A 120.92(16)
O2E Eu2 O1A 114.22(13)
O1E Eu2 O1A 67.46(15)
O2C Eu2 O1A 123.54(13)
O22B Eu2 O1B 37.3(3)
O12B Eu2 O1B 18.5(3)
O2D Eu2 O1B 127.85(17)
O2A Eu2 O1B 72.23(18)
O1C Eu2 O1B 153.71(15)
O1D Eu2 O1B 82.40(17)
O12D Eu2 O1B 71.16(19)
O2E Eu2 O1B 77.81(16)
O1E Eu2 O1B 80.19(18)
O2C Eu2 O1B 122.75(14)
O1A Eu2 O1B 113.56(15)
O3A N1A O1A 121.9(6)
O3A N1A O2A 122.7(5)
O1A N1A O2A 115.4(5)
O3A N1A Eu2 172.4(5)
O1A N1A Eu2 59.2(3)
O2A N1A Eu2 57.0(3)
N1A O1A Eu2 95.5(3)
N1A O2A Eu2 97.1(3)
O3B N1B O1B 121.7(7)
O3B N1B O2B 119.3(6)
O1B N1B O2B 119.1(6)
O3B N1B Eu2 178.6(6)
O1B N1B Eu2 58.3(4)
O2B N1B Eu2 60.8(4)
N1B O1B Eu2 97.0(4)
N1B O2B Eu2 93.7(4)
O22B N12B O32B 129.0(18)
O22B N12B O12B 117.3(16)
O32B N12B O12B 113.6(16)
O22B N12B Eu2 57.6(9)
O32B N12B Eu2 169.9(14)
O12B N12B Eu2 60.9(9)
N12B O12B Eu2 90.7(10)
N12B O22B O12D 128.6(12)
N12B O22B Eu2 95.7(11)
O12D O22B Eu2 73.3(5)
O3C N1C O2C 122.4(4)
O3C N1C O1C 121.4(4)
O2C N1C O1C 116.1(3)
O3C N1C Eu2 178.5(3)
O2C N1C Eu2 59.0(2)
O1C N1C Eu2 57.1(2)
N1C O1C Eu2 97.1(2)
N1C O2C Eu2 95.2(2)
O3D N1D O1D 124.0(6)
O3D N1D O2D 121.4(5)
O1D N1D O2D 114.4(5)
O3D N1D Eu2 177.9(4)
O1D N1D Eu2 58.0(3)
O2D N1D Eu2 56.7(3)
N1D O1D Eu2 96.8(4)
N1D O2D Eu2 97.1(3)
O22D N12D O32D 123.3
O22D N12D O12D 121.3
O32D N12D O12D 115.4
O22D N12D Eu2 69.96(12)
O32D N12D Eu2 145.42(11)
O12D N12D Eu2 60.86(12)
N12D O12D O22B 156.2(4)
N12D O12D Eu2 92.57(14)
O22B O12D Eu2 64.1(4)
N12D O22D Eu2 84.51(13)
O3E N1E O2E 123.4(5)
O3E N1E O1E 121.9(5)
O2E N1E O1E 114.7(5)
O3E N1E Eu2 179.3(4)
O2E N1E Eu2 57.2(3)
O1E N1E Eu2 57.5(3)
N1E O1E Eu2 97.3(3)
N1E O2E Eu2 97.7(3)
N1S C1S C2S 179.0(9)
C1S C2S H21S 109.6
C1S C2S H22S 109.7
H21S C2S H22S 109.4
C1S C2S H23S 109.1
H21S C2S H23S 109.5
H22S C2S H23S 109.5
N2S C3S C4S 175.6
C3S C4S H41S 109.4
C3S C4S H42S 109.5
H41S C4S H42S 109.5
C3S C4S H43S 109.5
H41S C4S H43S 109.5
H42S C4S H43S 109.5
N3S C5S C6S 176.9
C5S C6S H42S 77.1
C5S C6S H61S 109.5
H42S C6S H61S 157.1
C5S C6S H62S 109.4
H42S C6S H62S 48.9
H61S C6S H62S 109.4
C5S C6S H63S 109.5
H42S C6S H63S 87.7
H61S C6S H63S 109.5
H62S C6S H63S 109.5

loop_
_geom_bond_atom_site_label_1
_geom_bond_atom_site_label_2
_geom_bond_distance
Eu1 N48 2.539(3)
Eu1 O2 2.540(3)
Eu1 N62 2.552(3)
Eu1 N42 2.556(3)
Eu1 O1 2.579(3)
Eu1 N28 2.582(3)
Eu1 N2 2.589(3)
Eu1 N22 2.589(3)
Eu1 N8 2.590(3)
Eu1 N68 2.599(3)
Eu1 N3 2.991(4)
N1 C6 1.324(5)
N1 N2 1.355(4)
N2 C3 1.332(5)
C3 N4 1.335(5)
C3 C7 1.482(6)
N4 C5 1.331(6)
C5 C6 1.417(6)
C5 C16 1.510(6)
C6 C13 1.519(6)
C7 N8 1.342(5)
C7 C12 1.392(6)
N8 C9 1.342(5)
C9 C10 1.393(6)
C9 C29 1.476(6)
C10 C11 1.380(7)
C10 H10 0.9500
C11 C12 1.381(6)
C11 H11 0.9500
C12 H12 0.9500
C13 C17 1.522(7)
C13 C14 1.531(6)
C13 C18 1.532(7)
C14 C15 1.523(8)
C14 H14A 0.9900
C14 H14B 0.9900
C15 C16 1.535(8)
C15 H15A 0.9900
C15 H15B 0.9900
C16 C20 1.528(8)
C16 C19 1.532(8)
C17 H17A 0.9800
C17 H17B 0.9800
C17 H17C 0.9800
C18 H18A 0.9800
C18 H18B 0.9800
C18 H18C 0.9800
C19 H19A 0.9800
C19 H19B 0.9800
C19 H19C 0.9800
C20 H20A 0.9800
C20 H20B 0.9800
C20 H20C 0.9800
N21 C26 1.326(5)
N21 N22 1.352(5)
N22 C23 1.337(5)
C23 N24 1.341(5)
C23 C27 1.478(6)
N24 C25 1.334(6)
C25 C26 1.409(6)
C25 C33 1.509(6)
C26 C36 1.520(6)
C27 N28 1.344(5)
C27 C32 1.391(6)
N28 C29 1.346(5)
C29 C30 1.398(6)
C30 C31 1.383(7)
C30 H30 0.9500
C31 C32 1.379(7)
C31 H31 0.9500
C32 H32 0.9500
C33 C38 1.522(7)
C33 C34 1.529(7)
C33 C37 1.543(7)
C34 C35 1.489(8)
C34 H34A 0.9900
C34 H34B 0.9900
C35 C36 1.535(7)
C35 H35A 0.9900
C35 H35B 0.9900
C36 C40 1.507(8)
C36 C39 1.531(8)
C37 H37A 0.9800
C37 H37B 0.9800
C37 H37C 0.9800
C38 H38A 0.9800
C38 H38B 0.9800
C38 H38C 0.9800
C39 H39A 0.9800
C39 H39B 0.9800
C39 H39C 0.9800
C40 H40A 0.9800
C40 H40B 0.9800
C40 H40C 0.9800
N41 C46 1.319(5)
N41 N42 1.351(4)
N42 C43 1.340(5)
C43 N44 1.341(5)
C43 C47 1.482(5)
N44 C45 1.320(5)
C45 C46 1.424(5)
C45 C53 1.515(5)
C46 C56 1.521(5)
C47 N48 1.344(5)
C47 C52 1.385(5)
N48 C49 1.347(5)
C49 C50 1.397(5)
C49 C69 1.479(6)
C50 C51 1.379(6)
C50 H50 0.9500
C51 C52 1.387(6)
C51 H51 0.9500
C52 H52 0.9500
C53 C57 1.530(6)
C53 C54 1.534(6)
C53 C58 1.547(6)
C54 C55 1.531(6)
C54 H54A 0.9900
C54 H54B 0.9900
C55 C56 1.537(6)
C55 H55A 0.9900
C55 H55B 0.9900
C56 C60 1.530(6)
C56 C59 1.538(6)
C57 H57A 0.9800
C57 H57B 0.9800
C57 H57C 0.9800
C58 H58A 0.9800
C58 H58B 0.9800
C58 H58C 0.9800
C59 H59A 0.9800
C59 H59B 0.9800
C59 H59C 0.9800
C60 H60A 0.9800
C60 H60B 0.9800
C60 H60C 0.9800
N61 C66 1.331(5)
N61 N62 1.350(5)
N62 C63 1.333(5)
C63 N64 1.341(5)
C63 C67 1.480(6)
N64 C65 1.323(5)
C65 C66 1.425(6)
C65 C76 1.517(6)
C66 C73 1.520(6)
C67 N68 1.340(5)
C67 C72 1.389(6)
N68 C69 1.343(5)
C69 C70 1.397(6)
C70 C71 1.373(6)
C70 H70 0.9500
C71 C72 1.381(6)
C71 H71 0.9500
C72 H72 0.9500
C73 C78 1.514(7)
C73 C77 1.534(8)
C73 C74 1.535(6)
C74 C75 1.508(8)
C74 H74A 0.9900
C74 H74B 0.9900
C75 C76 1.515(7)
C75 H75A 0.9900
C75 H75B 0.9900
C76 C79 1.537(6)
C76 C80 1.537(7)
C77 H77A 0.9800
C77 H77B 0.9800
C77 H77C 0.9800
C78 H78A 0.9800
C78 H78B 0.9800
C78 H78C 0.9800
C79 H79A 0.9800
C79 H79B 0.9800
C79 H79C 0.9800
C80 H80A 0.9800
C80 H80B 0.9800
C80 H80C 0.9800
N3 O3 1.212(5)
N3 O1 1.265(5)
N3 O2 1.273(5)
Eu2 O22B 2.323(12)
Eu2 O12B 2.392(13)
Eu2 O2D 2.432(4)
Eu2 O2A 2.440(5)
Eu2 O1C 2.444(3)
Eu2 O1D 2.465(5)
Eu2 O12D 2.473(5)
Eu2 O2E 2.473(4)
Eu2 O1E 2.480(4)
Eu2 O2C 2.486(3)
Eu2 O1A 2.491(4)
Eu2 O1B 2.531(6)
N1A O3A 1.232(7)
N1A O1A 1.237(3)
N1A O2A 1.267(7)
N1B O3B 1.239(8)
N1B O1B 1.243(3)
N1B O2B 1.276(8)
N12B O22B 1.24(2)
N12B O32B 1.28(2)
N12B O12B 1.30(2)
O22B O12D 1.745(14)
N1C O3C 1.224(5)
N1C O2C 1.262(5)
N1C O1C 1.266(5)
N1D O3D 1.228(7)
N1D O1D 1.239(3)
N1D O2D 1.286(6)
N12D O22D 1.2248
N12D O32D 1.2622
N12D O12D 1.2668
N1E O3E 1.222(6)
N1E O2E 1.251(5)
N1E O1E 1.252(6)
N1S C1S 1.110(8)
C1S C2S 1.425(8)
C2S H21S 0.9598
C2S H22S 0.9601
C2S H23S 0.9605
N2S C3S 0.9145
C3S C4S 1.6414
C4S H41S 0.9603
C4S H42S 0.9606
C4S H43S 0.9605
N3S C5S 1.3704
C5S C6S 1.4467
C6S H61S 0.9603
C6S H62S 0.9597
C6S H63S 0.9606
